data_7101939
loop_
_publ_author_name
'Li, Jian-Rong'
'Yu, Qun'
'Tao, Ying'
'Bu, Xian-He'
'Ribas, Joan'
'Batten, Stuart R'

_publ_section_title
;
 Magnetic canting or not? Two isomorphous 3D CoII and NiII coordination
 polymers with the rare non-interpenetrated (10,3)-d topological
 network, showing spin-canted antiferromagnetism only in the CoII
 system.
;
_journal_issue 22
_journal_name_full 'Chemical communications (Cambridge, England)'
_journal_page_first 2290
_journal_page_last 2292
_journal_paper_doi 10.1039/b700569e
_journal_year 2007
_chemical_formula_moiety 'C8 H4 N4 Ni2 O10 S2'
_chemical_formula_sum 'C8 H4 N4 Ni2 O10 S2'
_chemical_formula_weight 497.69
_chemical_name_systematic
;
?
;
_space_group_IT_number 4
_symmetry_cell_setting monoclinic
_symmetry_space_group_name_Hall 'P 2yb'
_symmetry_space_group_name_H-M 'P 1 21 1'
_atom_sites_solution_hydrogens geom
_atom_sites_solution_primary direct
_atom_sites_solution_secondary difmap
_audit_creation_method SHELXL-97
_cell_angle_alpha 90.00
_cell_angle_beta 90.85(3)
_cell_angle_gamma 90.00
_cell_formula_units_Z 2
_cell_length_a 7.1244(14)
_cell_length_b 7.1131(14)
_cell_length_c 13.153(3)
_cell_measurement_reflns_used 6248
_cell_measurement_temperature 293(2)
_cell_measurement_theta_max 27.53
_cell_measurement_theta_min 3.10
_cell_volume 666.5(2)
_computing_cell_refinement RAPID-AUTO
_computing_data_collection 'RAPID-AUTO (Rigaku, 2004)'
_computing_data_reduction 'CrystalStructure (Rigaku/MSC, 2004)'
_computing_molecular_graphics 'SHELXTL (Bruker, 1998)'
_computing_publication_material SHELXTL
_computing_structure_refinement SHELXL-97
_computing_structure_solution SHELXS-97
_diffrn_ambient_temperature 293(2)
_diffrn_detector_area_resol_mean 10.000
_diffrn_measured_fraction_theta_full 0.997
_diffrn_measured_fraction_theta_max 0.997
_diffrn_measurement_device_type 'Rigaku R-AXIS RAPID IP'
_diffrn_measurement_method \w
_diffrn_radiation_monochromator graphite
_diffrn_radiation_source 'fine-focus sealed tube'
_diffrn_radiation_type MoK\a
_diffrn_radiation_wavelength 0.71073
_diffrn_reflns_av_R_equivalents 0.0407
_diffrn_reflns_av_sigmaI/netI 0.0604
_diffrn_reflns_limit_h_max 9
_diffrn_reflns_limit_h_min -9
_diffrn_reflns_limit_k_max 9
_diffrn_reflns_limit_k_min -9
_diffrn_reflns_limit_l_max 15
_diffrn_reflns_limit_l_min -17
_diffrn_reflns_number 6603
_diffrn_reflns_theta_full 27.48
_diffrn_reflns_theta_max 27.48
_diffrn_reflns_theta_min 3.10
_diffrn_standards_decay_% 0
_diffrn_standards_interval_count 0
_diffrn_standards_interval_time 0
_diffrn_standards_number 0
_exptl_absorpt_coefficient_mu 3.212
_exptl_absorpt_correction_T_max 1.0000
_exptl_absorpt_correction_T_min 0.9542
_exptl_absorpt_correction_type multi-scan
_exptl_absorpt_process_details 'ABSCOR (Higashi, 1995)'
_exptl_crystal_colour Green
_exptl_crystal_density_diffrn 2.480
_exptl_crystal_density_method 'not measured'
_exptl_crystal_description Block
_exptl_crystal_F_000 496
_exptl_crystal_size_max 0.20
_exptl_crystal_size_mid 0.20
_exptl_crystal_size_min 0.18
_refine_diff_density_max 0.403
_refine_diff_density_min -0.482
_refine_diff_density_rms 0.082
_refine_ls_abs_structure_details 'Flack H D (1983), Acta Cryst. A39, 876-881'
_refine_ls_abs_structure_Flack 0.01(1)
_refine_ls_extinction_method none
_refine_ls_goodness_of_fit_ref 1.040
_refine_ls_hydrogen_treatment mixed
_refine_ls_matrix_type full
_refine_ls_number_parameters 247
_refine_ls_number_reflns 3009
_refine_ls_number_restraints 7
_refine_ls_restrained_S_all 1.039
_refine_ls_R_factor_all 0.0308
_refine_ls_R_factor_gt 0.0280
_refine_ls_shift/su_max 0.001
_refine_ls_shift/su_mean 0.000
_refine_ls_structure_factor_coef Fsqd
_refine_ls_weighting_details 'calc w=1/[\s^2^(Fo^2^)+(0.0187P)^2^] where P=(Fo^2^+2Fc^2^)/3'
_refine_ls_weighting_scheme calc
_refine_ls_wR_factor_gt 0.0617
_refine_ls_wR_factor_ref 0.0631
_reflns_number_gt 2806
_reflns_number_total 3009
_reflns_threshold_expression I>2sigma(I)
_cod_data_source_file b700569e.txt
_cod_data_source_block 2
_cod_depositor_comments
;
The following automatic conversions were performed:
'_symmetry_cell_setting' value 'Monoclinic' changed to 'monoclinic'
according to '/home/saulius/struct/CIF-dictionaries/cif_core.dic'
dictionary named 'cif_core.dic' version 2.4.1 from
2010-06-29.

'_exptl_absorpt_correction_type' value 'Multi-Scan' changed
to 'multi-scan' according to
'/home/saulius/struct/CIF-dictionaries/cif_core.dic' dictionary named
'cif_core.dic' version 2.4.1 from 2010-06-29.

Automatic conversion script
Id: cif_fix_enum 1527 2010-12-29 10:47:43Z saulius 
;
_cod_original_sg_symbol_H-M P2(1)
_cod_database_code 7101939

loop_
_symmetry_equiv_pos_as_xyz
'x, y, z'
'-x, y+1/2, -z'

loop_
_atom_site_label
_atom_site_type_symbol
_atom_site_fract_x
_atom_site_fract_y
_atom_site_fract_z
_atom_site_U_iso_or_equiv
_atom_site_adp_type
_atom_site_occupancy
_atom_site_symmetry_multiplicity
_atom_site_calc_flag
_atom_site_refinement_flags
Ni1 Ni 0.26981(5) 0.49830(6) 0.31983(2) 0.01327(9) Uani 1 1 d .
Ni2 Ni 0.21253(4) 0.50147(7) 0.81943(2) 0.01411(9) Uani 1 1 d .
S1 S 0.31541(12) 0.63301(13) 0.57141(6) 0.01908(18) Uani 1 1 d .
S2 S 0.09153(9) 0.51320(15) 1.07313(5) 0.01717(16) Uani 1 1 d .
N1 N 0.2924(3) 0.4802(5) 0.47958(17) 0.0147(5) Uani 1 1 d .
N2 N 0.2399(3) 0.4939(6) 0.66074(16) 0.0157(5) Uani 1 1 d .
N3 N 0.2276(3) 0.4696(4) 0.97804(17) 0.0146(6) Uani 1 1 d .
N4 N 0.2518(3) 0.4801(5) 1.16094(17) 0.0141(6) Uani 1 1 d .
C1 C 0.2019(4) 0.1654(5) 0.4368(2) 0.0160(7) Uani 1 1 d .
C2 C 0.2251(4) 0.3193(4) 0.5147(2) 0.0129(6) Uani 1 1 d .
C3 C 0.1953(4) 0.3279(5) 0.6209(2) 0.0144(6) Uani 1 1 d .
C4 C 0.0988(4) 0.1939(5) 0.6931(2) 0.0175(7) Uani 1 1 d .
C5 C 0.5498(4) 0.4145(5) 0.9300(2) 0.0175(6) Uani 1 1 d .
C6 C 0.4009(4) 0.4317(5) 1.0121(2) 0.0147(6) Uani 1 1 d .
C7 C 0.4136(4) 0.4327(4) 1.1192(2) 0.0129(6) Uani 1 1 d .
C8 C 0.5657(4) 0.3704(5) 1.1931(2) 0.0158(6) Uani 1 1 d .
O1 O 0.2074(3) 0.2238(3) 0.34508(17) 0.0190(5) Uani 1 1 d .
O2 O 0.1854(3) 0.0014(4) 0.46184(17) 0.0302(5) Uani 1 1 d .
O3 O 0.0020(3) 0.0676(4) 0.65368(17) 0.0243(6) Uani 1 1 d .
O4 O 0.1166(3) 0.2328(4) 0.78552(17) 0.0236(5) Uani 1 1 d .
O5 O 0.3477(4) 0.7712(4) 0.3238(2) 0.0280(6) Uani 1 1 d D
H5A H 0.376(5) 0.814(5) 0.2661(15) 0.034 Uiso 1 1 d D
H5B H 0.261(5) 0.824(5) 0.356(3) 0.034 Uiso 1 1 d D
O6 O 0.4844(3) 0.4167(4) 0.83974(16) 0.0242(5) Uani 1 1 d .
O7 O 0.7142(3) 0.4101(5) 0.95352(18) 0.0332(7) Uani 1 1 d .
O8 O 0.6969(3) 0.2744(4) 1.15986(18) 0.0238(6) Uani 1 1 d .
O9 O 0.5385(3) 0.4133(4) 1.28513(17) 0.0227(5) Uani 1 1 d .
O10 O -0.0562(3) 0.5869(4) 0.82441(19) 0.0227(5) Uani 1 1 d D
H10A H -0.124(4) 0.508(4) 0.856(2) 0.027 Uiso 1 1 d D
H10B H -0.109(4) 0.638(5) 0.7719(18) 0.027 Uiso 1 1 d D

loop_
_atom_site_aniso_label
_atom_site_aniso_U_11
_atom_site_aniso_U_22
_atom_site_aniso_U_33
_atom_site_aniso_U_23
_atom_site_aniso_U_13
_atom_site_aniso_U_12
Ni1 0.01761(16) 0.01582(19) 0.00642(16) 0.00048(19) 0.00134(13) 0.0021(2)
Ni2 0.01455(15) 0.0206(2) 0.00718(16) -0.0011(2) -0.00058(12) -0.0018(2)
S1 0.0298(4) 0.0180(4) 0.0094(3) -0.0003(3) -0.0008(3) -0.0076(3)
S2 0.0136(3) 0.0290(4) 0.0089(3) -0.0007(4) 0.0003(2) 0.0042(4)
N1 0.0203(10) 0.0160(16) 0.0078(10) 0.0012(12) -0.0004(9) 0.0018(12)
N2 0.0200(10) 0.0205(13) 0.0065(10) 0.0020(15) -0.0010(9) -0.0003(14)
N3 0.0161(10) 0.0198(19) 0.0079(11) -0.0013(11) 0.0010(9) -0.0004(10)
N4 0.0163(10) 0.0176(17) 0.0084(10) -0.0004(13) 0.0015(9) -0.0004(11)
C1 0.0157(13) 0.0204(19) 0.0119(14) -0.0009(12) 0.0029(12) 0.0011(12)
C2 0.0133(12) 0.0138(16) 0.0115(14) -0.0008(12) -0.0031(11) -0.0016(11)
C3 0.0133(12) 0.0157(16) 0.0140(15) -0.0009(12) -0.0017(12) -0.0007(11)
C4 0.0182(14) 0.0203(17) 0.0142(16) 0.0002(12) 0.0039(13) 0.0024(12)
C5 0.0192(14) 0.0211(16) 0.0123(14) 0.0018(13) 0.0029(12) 0.0035(12)
C6 0.0167(13) 0.0192(16) 0.0084(13) 0.0011(12) 0.0044(12) 0.0021(11)
C7 0.0153(12) 0.0138(14) 0.0096(13) 0.0002(11) -0.0004(11) 0.0016(11)
C8 0.0125(13) 0.0236(18) 0.0113(15) 0.0028(12) 0.0003(12) 0.0002(12)
O1 0.0308(12) 0.0151(12) 0.0110(11) -0.0037(9) -0.0029(9) -0.0015(9)
O2 0.0556(14) 0.0160(12) 0.0193(10) -0.0013(12) 0.0093(10) -0.0011(15)
O3 0.0252(11) 0.0288(14) 0.0191(12) -0.0087(10) 0.0075(10) -0.0123(10)
O4 0.0378(13) 0.0242(14) 0.0089(11) 0.0001(10) 0.0040(10) -0.0066(11)
O5 0.0420(15) 0.0210(14) 0.0216(13) 0.0007(11) 0.0155(12) -0.0011(12)
O6 0.0186(10) 0.0459(16) 0.0081(11) -0.0015(10) 0.0031(9) 0.0091(10)
O7 0.0169(10) 0.068(2) 0.0154(11) 0.0078(13) 0.0043(10) 0.0024(12)
O8 0.0255(11) 0.0287(15) 0.0173(12) 0.0063(11) 0.0047(10) 0.0135(10)
O9 0.0204(10) 0.0381(15) 0.0097(10) 0.0028(10) -0.0011(9) 0.0069(10)
O10 0.0184(10) 0.0303(15) 0.0192(11) 0.0086(10) -0.0009(9) -0.0004(10)

loop_
_atom_type_symbol
_atom_type_description
_atom_type_scat_dispersion_real
_atom_type_scat_dispersion_imag
_atom_type_scat_source
C C 0.0033 0.0016 'International Tables Vol C Tables 4.2.6.8 and 6.1.1.4'
H H 0.0000 0.0000 'International Tables Vol C Tables 4.2.6.8 and 6.1.1.4'
N N 0.0061 0.0033 'International Tables Vol C Tables 4.2.6.8 and 6.1.1.4'
O O 0.0106 0.0060 'International Tables Vol C Tables 4.2.6.8 and 6.1.1.4'
S S 0.1246 0.1234 'International Tables Vol C Tables 4.2.6.8 and 6.1.1.4'
Ni Ni 0.3393 1.1124 'International Tables Vol C Tables 4.2.6.8 and 6.1.1.4'

loop_
_geom_angle_atom_site_label_1
_geom_angle_atom_site_label_2
_geom_angle_atom_site_label_3
_geom_angle
_geom_angle_site_symmetry_1
_geom_angle_site_symmetry_3
O5 Ni1 O1 168.71(11) . .
O5 Ni1 O3 91.40(10) . 2_556
O1 Ni1 O3 89.64(10) . 2_556
O5 Ni1 O9 91.83(10) . 1_554
O1 Ni1 O9 87.74(10) . 1_554
O3 Ni1 O9 175.71(11) 2_556 1_554
O5 Ni1 N4 95.64(13) . 1_554
O1 Ni1 N4 95.34(12) . 1_554
O3 Ni1 N4 98.12(10) 2_556 1_554
O9 Ni1 N4 78.75(9) 1_554 1_554
O5 Ni1 N1 90.90(12) . .
O1 Ni1 N1 78.01(11) . .
O3 Ni1 N1 84.44(9) 2_556 .
O9 Ni1 N1 98.33(9) 1_554 .
N4 Ni1 N1 172.91(16) 1_554 .
O10 Ni2 O6 170.61(9) . .
O10 Ni2 O8 90.43(11) . 2_657
O6 Ni2 O8 88.08(11) . 2_657
O10 Ni2 O4 88.54(10) . .
O6 Ni2 O4 93.72(11) . .
O8 Ni2 O4 175.03(10) 2_657 .
O10 Ni2 N3 92.00(10) . .
O6 Ni2 N3 78.68(9) . .
O8 Ni2 N3 87.66(11) 2_657 .
O4 Ni2 N3 97.23(11) . .
O10 Ni2 N2 98.20(10) . .
O6 Ni2 N2 91.18(9) . .
O8 Ni2 N2 97.00(13) 2_657 .
O4 Ni2 N2 78.35(13) . .
N3 Ni2 N2 168.73(13) . .
N1 S1 N2 95.66(19) . .
N3 S2 N4 95.64(13) . .
C2 N1 S1 110.49(19) . .
C2 N1 Ni1 112.1(2) . .
S1 N1 Ni1 134.64(19) . .
C3 N2 S1 109.53(19) . .
C3 N2 Ni2 112.9(2) . .
S1 N2 Ni2 137.4(2) . .
C6 N3 S2 109.9(2) . .
C6 N3 Ni2 112.86(18) . .
S2 N3 Ni2 136.26(15) . .
C7 N4 S2 110.31(19) . .
C7 N4 Ni1 112.8(2) . 1_556
S2 N4 Ni1 136.88(13) . 1_556
O2 C1 O1 124.9(3) . .
O2 C1 C2 121.4(3) . .
O1 C1 C2 113.6(3) . .
N1 C2 C3 111.5(3) . .
N1 C2 C1 115.3(3) . .
C3 C2 C1 133.2(3) . .
N2 C3 C2 112.9(3) . .
N2 C3 C4 114.8(3) . .
C2 C3 C4 131.7(3) . .
O3 C4 O4 127.9(3) . .
O3 C4 C3 116.6(3) . .
O4 C4 C3 115.4(3) . .
O7 C5 O6 125.5(3) . .
O7 C5 C6 120.1(3) . .
O6 C5 C6 114.2(3) . .
N3 C6 C7 112.3(2) . .
N3 C6 C5 115.3(2) . .
C7 C6 C5 132.1(3) . .
N4 C7 C6 111.8(3) . .
N4 C7 C8 115.3(2) . .
C6 C7 C8 132.5(3) . .
O8 C8 O9 126.6(3) . .
O8 C8 C7 118.1(3) . .
O9 C8 C7 115.2(2) . .
C1 O1 Ni1 118.5(2) . .
C4 O3 Ni1 128.9(2) . 2_546
C4 O4 Ni2 116.2(2) . .
Ni1 O5 H5A 113(3) . .
Ni1 O5 H5B 104(3) . .
H5A O5 H5B 118.5(19) . .
C5 O6 Ni2 117.43(18) . .
C8 O8 Ni2 135.0(2) . 2_647
C8 O9 Ni1 115.9(2) . 1_556
Ni2 O10 H10A 111(2) . .
Ni2 O10 H10B 120(2) . .
H10A O10 H10B 114.9(17) . .

loop_
_geom_bond_atom_site_label_1
_geom_bond_atom_site_label_2
_geom_bond_distance
_geom_bond_site_symmetry_2
Ni1 O5 2.019(3) .
Ni1 O1 2.031(2) .
Ni1 O3 2.034(2) 2_556
Ni1 O9 2.065(2) 1_554
Ni1 N4 2.096(2) 1_554
Ni1 N1 2.109(2) .
Ni2 O10 2.010(2) .
Ni2 O6 2.042(2) .
Ni2 O8 2.063(3) 2_657
Ni2 O4 2.076(3) .
Ni2 N3 2.100(2) .
Ni2 N2 2.100(2) .
S1 N1 1.631(3) .
S1 N2 1.633(3) .
S2 N3 1.623(2) .
S2 N4 1.629(3) .
N1 C2 1.327(4) .
N2 C3 1.329(5) .
N3 C6 1.335(4) .
N4 C7 1.328(4) .
N4 Ni1 2.096(2) 1_556
C1 O2 1.218(4) .
C1 O1 1.277(4) .
C1 C2 1.507(4) .
C2 C3 1.418(4) .
C3 C4 1.517(4) .
C4 O3 1.241(4) .
C4 O4 1.251(4) .
C5 O7 1.207(4) .
C5 O6 1.269(4) .
C5 C6 1.529(4) .
C6 C7 1.410(4) .
C7 C8 1.512(4) .
C8 O8 1.242(4) .
C8 O9 1.266(4) .
O3 Ni1 2.034(2) 2_546
O5 H5A 0.845(10) .
O5 H5B 0.845(10) .
O8 Ni2 2.063(3) 2_647
O9 Ni1 2.065(2) 1_556
O10 H10A 0.850(10) .
O10 H10B 0.861(10) .

loop_
_geom_hbond_atom_site_label_D
_geom_hbond_atom_site_label_H
_geom_hbond_atom_site_label_A
_geom_hbond_distance_DH
_geom_hbond_distance_HA
_geom_hbond_distance_DA
_geom_hbond_angle_DHA
_geom_hbond_site_symmetry_A
O5 H5A O6 0.85(1) 1.87(2) 2.685(3) 161(4) 2_656
O5 H5B O2 0.85(1) 1.96(3) 2.716(4) 149(4) 1_565
O10 H10A O7 0.85(1) 1.88(2) 2.687(3) 160(4) 1_455
O10 H10B O1 0.86(1) 1.79(1) 2.647(3) 174(4) 2_556

loop_
_geom_torsion_atom_site_label_1
_geom_torsion_atom_site_label_2
_geom_torsion_atom_site_label_3
_geom_torsion_atom_site_label_4
_geom_torsion
_geom_torsion_site_symmetry_1
_geom_torsion_site_symmetry_4
N2 S1 N1 C2 0.5(2) . .
N2 S1 N1 Ni1 159.49(19) . .
O5 Ni1 N1 C2 171.1(2) . .
O1 Ni1 N1 C2 -11.08(19) . .
O3 Ni1 N1 C2 79.7(2) 2_556 .
O9 Ni1 N1 C2 -97.0(2) 1_554 .
N4 Ni1 N1 C2 -31.8(8) 1_554 .
O5 Ni1 N1 S1 12.30(19) . .
O1 Ni1 N1 S1 -169.8(2) . .
O3 Ni1 N1 S1 -79.03(19) 2_556 .
O9 Ni1 N1 S1 104.28(19) 1_554 .
N4 Ni1 N1 S1 169.5(6) 1_554 .
N1 S1 N2 C3 -0.2(2) . .
N1 S1 N2 Ni2 174.6(2) . .
O10 Ni2 N2 C3 -90.2(2) . .
O6 Ni2 N2 C3 90.1(2) . .
O8 Ni2 N2 C3 178.3(2) 2_657 .
O4 Ni2 N2 C3 -3.4(2) . .
N3 Ni2 N2 C3 64.5(7) . .
O10 Ni2 N2 S1 95.1(2) . .
O6 Ni2 N2 S1 -84.6(2) . .
O8 Ni2 N2 S1 3.6(2) 2_657 .
O4 Ni2 N2 S1 -178.2(3) . .
N3 Ni2 N2 S1 -110.3(8) . .
N4 S2 N3 C6 -1.1(3) . .
N4 S2 N3 Ni2 -168.4(2) . .
O10 Ni2 N3 C6 -172.6(2) . .
O6 Ni2 N3 C6 6.3(2) . .
O8 Ni2 N3 C6 -82.2(2) 2_657 .
O4 Ni2 N3 C6 98.6(2) . .
N2 Ni2 N3 C6 32.5(8) . .
O10 Ni2 N3 S2 -5.6(3) . .
O6 Ni2 N3 S2 173.3(3) . .
O8 Ni2 N3 S2 84.8(3) 2_657 .
O4 Ni2 N3 S2 -94.3(3) . .
N2 Ni2 N3 S2 -160.5(6) . .
N3 S2 N4 C7 -0.6(3) . .
N3 S2 N4 Ni1 177.7(3) . 1_556
S1 N1 C2 C3 -0.6(3) . .
Ni1 N1 C2 C3 -164.61(19) . .
S1 N1 C2 C1 -178.7(2) . .
Ni1 N1 C2 C1 17.3(3) . .
O2 C1 C2 N1 162.1(3) . .
O1 C1 C2 N1 -15.8(4) . .
O2 C1 C2 C3 -15.4(5) . .
O1 C1 C2 C3 166.6(3) . .
S1 N2 C3 C2 -0.1(3) . .
Ni2 N2 C3 C2 -176.3(2) . .
S1 N2 C3 C4 -172.2(2) . .
Ni2 N2 C3 C4 11.6(3) . .
N1 C2 C3 N2 0.4(4) . .
C1 C2 C3 N2 178.0(3) . .
N1 C2 C3 C4 170.9(3) . .
C1 C2 C3 C4 -11.5(6) . .
N2 C3 C4 O3 157.2(3) . .
C2 C3 C4 O3 -13.1(5) . .
N2 C3 C4 O4 -18.0(4) . .
C2 C3 C4 O4 171.7(3) . .
S2 N3 C6 C7 2.5(4) . .
Ni2 N3 C6 C7 172.9(2) . .
S2 N3 C6 C5 -172.0(2) . .
Ni2 N3 C6 C5 -1.5(4) . .
O7 C5 C6 N3 168.3(3) . .
O6 C5 C6 N3 -7.9(5) . .
O7 C5 C6 C7 -4.7(6) . .
O6 C5 C6 C7 179.1(4) . .
S2 N4 C7 C6 2.1(4) . .
Ni1 N4 C7 C6 -176.6(2) 1_556 .
S2 N4 C7 C8 -171.4(3) . .
Ni1 N4 C7 C8 9.9(4) 1_556 .
N3 C6 C7 N4 -3.0(4) . .
C5 C6 C7 N4 170.2(4) . .
N3 C6 C7 C8 169.0(3) . .
C5 C6 C7 C8 -17.8(6) . .
N4 C7 C8 O8 159.3(3) . .
C6 C7 C8 O8 -12.4(6) . .
N4 C7 C8 O9 -16.5(5) . .
C6 C7 C8 O9 171.7(3) . .
O2 C1 O1 Ni1 -172.1(3) . .
C2 C1 O1 Ni1 5.8(3) . .
O5 Ni1 O1 C1 13.4(6) . .
O3 Ni1 O1 C1 -82.0(2) 2_556 .
O9 Ni1 O1 C1 101.4(2) 1_554 .
N4 Ni1 O1 C1 179.9(2) 1_554 .
N1 Ni1 O1 C1 2.4(2) . .
O4 C4 O3 Ni1 47.4(5) . 2_546
C3 C4 O3 Ni1 -127.1(3) . 2_546
O3 C4 O4 Ni2 -159.7(3) . .
C3 C4 O4 Ni2 14.9(4) . .
O10 Ni2 O4 C4 91.7(2) . .
O6 Ni2 O4 C4 -97.4(2) . .
O8 Ni2 O4 C4 13.7(12) 2_657 .
N3 Ni2 O4 C4 -176.4(2) . .
N2 Ni2 O4 C4 -7.0(2) . .
O7 C5 O6 Ni2 -162.3(3) . .
C6 C5 O6 Ni2 13.7(4) . .
O10 Ni2 O6 C5 -4.4(9) . .
O8 Ni2 O6 C5 76.5(3) 2_657 .
O4 Ni2 O6 C5 -108.1(3) . .
N3 Ni2 O6 C5 -11.5(3) . .
N2 Ni2 O6 C5 173.5(3) . .
O9 C8 O8 Ni2 61.9(5) . 2_647
C7 C8 O8 Ni2 -113.4(3) . 2_647
O8 C8 O9 Ni1 -161.0(3) . 1_556
C7 C8 O9 Ni1 14.4(4) . 1_556
